data_6000499
loop_
_publ_author_name
'Pamela J. Hagrman'
'Jon Zubieta'

_publ_section_title
;
 Structural influences of organonitrogen ligands on vanadium oxide solids.
 Hydrothermal syntheses and structures of the terpyridine vanadates
 [V2O4(terpy)(2)](3)[V10O28], [VO2(terpy)][V4O10], and [V9O22(terpy)(3)]
;
_journal_name_full 'Inorganic Chemistry'
_journal_page_first 3252
_journal_page_last 3260
_journal_paper_doi 10.1021/ic991473d
_journal_volume 39
_journal_year 2000
_chemical_formula_sum 'C45 H33 N9 O22 V9'
_chemical_formula_weight 1510.26
_space_group_crystal_system monoclinic
_space_group_IT_number 15
_space_group_name_Hall '-C 2yc'
_space_group_name_H-M_alt 'C 1 2/c 1'
_atom_sites_solution_hydrogens geom
_atom_sites_solution_primary direct
_atom_sites_solution_secondary difmap
_cell_angle_alpha 90.000
_cell_angle_beta 112.0470(10)
_cell_angle_gamma 90.000
_cell_formula_units_Z 4
_cell_length_a 23.7735(16)
_cell_length_b 9.4309(6)
_cell_length_c 25.3804(17)
_cell_measurement_temperature 96(2)
_cell_volume 5274.3(6)
_computing_structure_refinement 'SHELXL-97 (Sheldrick, 1997)'
_computing_structure_solution 'SHELXS-97 (Sheldrick, 1990)'
_diffrn_ambient_temperature 293(2)
_diffrn_measured_fraction_theta_full 0.997
_diffrn_measured_fraction_theta_max 0.997
_diffrn_radiation_monochromator graphite
_diffrn_radiation_source 'fine-focus sealed tube'
_diffrn_radiation_type MoK\a
_diffrn_radiation_wavelength 0.71073
_diffrn_reflns_av_R_equivalents 0.0303
_diffrn_reflns_av_sigmaI/netI 0.0264
_diffrn_reflns_limit_h_max 26
_diffrn_reflns_limit_h_min -26
_diffrn_reflns_limit_k_max 10
_diffrn_reflns_limit_k_min -7
_diffrn_reflns_limit_l_max 28
_diffrn_reflns_limit_l_min -27
_diffrn_reflns_number 11953
_diffrn_reflns_theta_full 23.29
_diffrn_reflns_theta_max 23.29
_diffrn_reflns_theta_min 1.73
_exptl_absorpt_coefficient_mu 1.610
_exptl_crystal_colour Brown
_exptl_crystal_density_diffrn 1.902
_exptl_crystal_description Block
_exptl_crystal_F_000 2996
_exptl_crystal_size_max 0.33
_exptl_crystal_size_mid 0.30
_exptl_crystal_size_min 0.24
_refine_diff_density_max 0.330
_refine_diff_density_min -0.440
_refine_diff_density_rms 0.092
_refine_ls_extinction_method none
_refine_ls_goodness_of_fit_ref 1.028
_refine_ls_hydrogen_treatment mixed
_refine_ls_matrix_type full
_refine_ls_number_parameters 453
_refine_ls_number_reflns 3802
_refine_ls_number_restraints 0
_refine_ls_restrained_S_all 1.028
_refine_ls_R_factor_all 0.0383
_refine_ls_R_factor_gt 0.0281
_refine_ls_shift/su_max 0.001
_refine_ls_shift/su_mean 0.000
_refine_ls_structure_factor_coef Fsqd
_refine_ls_weighting_details 'calc w=1/[\s^2^(Fo^2^)+(0.0461P)^2^+4.2244P] where P=(Fo^2^+2Fc^2^)/3'
_refine_ls_weighting_scheme calc
_refine_ls_wR_factor_gt 0.0721
_refine_ls_wR_factor_ref 0.0765
_reflns_number_gt 3132
_reflns_number_total 3802
_reflns_threshold_expression >2sigma(I)
_cod_depositor_comments
;
 Updating space group information and adding the symmetry operation list.

 Antanas Vaitkus,
 2018-06-14
;
_cod_database_code 6000499

loop_
_space_group_symop_id
_space_group_symop_operation_xyz
1 x,y,z
2 -x,y,-z+1/2
3 -x,-y,-z
4 x,-y,z+1/2
5 x+1/2,y+1/2,z
6 -x+1/2,y+1/2,-z+1/2
7 -x+1/2,-y+1/2,-z
8 x+1/2,-y+1/2,z+1/2

loop_
_atom_site_label
_atom_site_type_symbol
_atom_site_fract_x
_atom_site_fract_y
_atom_site_fract_z
_atom_site_U_iso_or_equiv
_atom_site_adp_type
_atom_site_occupancy
_atom_site_symmetry_multiplicity
_atom_site_calc_flag
_atom_site_refinement_flags
_atom_site_disorder_assembly
_atom_site_disorder_group
V1 V 0.14218(2) -0.08730(5) 0.520053(19) 0.01422(15) Uani 1 1 d . . .
V2 V 0.22039(2) 0.10276(5) 0.453011(19) 0.01274(14) Uani 1 1 d . . .
V3 V 0.29578(2) -0.11198(5) 0.391080(19) 0.01324(15) Uani 1 1 d . . .
V4 V 0.40444(2) 0.00860(5) 0.33029(2) 0.01550(15) Uani 1 1 d . . .
V5 V 0.5000 -0.00628(7) 0.2500 0.01723(19) Uani 1 2 d S . .
O1 O 0.18128(9) -0.2323(2) 0.56754(8) 0.0236(5) Uani 1 1 d . . .
O2 O 0.07866(9) -0.1358(2) 0.47070(8) 0.0234(5) Uani 1 1 d . . .
O3 O 0.12856(9) 0.0442(2) 0.55462(8) 0.0259(5) Uani 1 1 d . . .
O4 O 0.19641(9) -0.0268(2) 0.48757(8) 0.0218(5) Uani 1 1 d . . .
O5 O 0.2500 0.2500 0.5000 0.0190(6) Uani 1 2 d S . .
O6 O 0.16373(9) 0.1534(2) 0.39821(8) 0.0210(5) Uani 1 1 d . . .
O7 O 0.27551(9) 0.0274(2) 0.43125(8) 0.0192(5) Uani 1 1 d . . .
O8 O 0.23908(8) -0.1437(2) 0.33246(8) 0.0205(5) Uani 1 1 d . . .
O9 O 0.35418(8) -0.0529(2) 0.37620(8) 0.0176(4) Uani 1 1 d . . .
O10 O 0.38758(11) 0.1696(2) 0.33896(10) 0.0414(6) Uani 1 1 d . . .
O11 O 0.44918(9) 0.0239(3) 0.29235(8) 0.0359(6) Uani 1 1 d . . .
O12 O 0.5000 -0.1744(4) 0.2500 0.0761(16) Uani 1 2 d S . .
N1 N 0.33103(10) -0.0618(2) 0.25821(9) 0.0131(5) Uani 1 1 d . . .
N2 N 0.41042(10) -0.2202(2) 0.33108(9) 0.0129(5) Uani 1 1 d . . .
N3 N 0.48043(10) -0.0445(2) 0.40357(9) 0.0139(5) Uani 1 1 d . . .
N4 N 0.57473(10) 0.0546(2) 0.32279(9) 0.0134(5) Uani 1 1 d . . .
N5 N 0.5000 0.2231(3) 0.2500 0.0123(7) Uani 1 2 d S . .
C1 C 0.51703(13) 0.0550(3) 0.43726(12) 0.0173(7) Uani 1 1 d . . .
C2 C 0.56756(14) 0.0195(4) 0.48472(13) 0.0201(7) Uani 1 1 d . . .
C3 C 0.58033(14) -0.1204(3) 0.49882(13) 0.0220(7) Uani 1 1 d . . .
C4 C 0.54319(13) -0.2248(4) 0.46414(12) 0.0202(7) Uani 1 1 d . . .
C5 C 0.49407(12) -0.1837(3) 0.41636(11) 0.0158(6) Uani 1 1 d . . .
C6 C 0.45358(12) -0.2851(3) 0.37494(11) 0.0159(6) Uani 1 1 d . . .
C7 C 0.45724(14) -0.4309(3) 0.37801(14) 0.0254(7) Uani 1 1 d . . .
C8 C 0.41531(15) -0.5089(4) 0.33413(16) 0.0329(9) Uani 1 1 d . . .
C9 C 0.37103(14) -0.4421(3) 0.28951(14) 0.0256(8) Uani 1 1 d . . .
C10 C 0.36897(12) -0.2947(3) 0.28920(12) 0.0162(6) Uani 1 1 d . . .
C11 C 0.32399(12) -0.2033(3) 0.24690(11) 0.0145(6) Uani 1 1 d . . .
C12 C 0.27710(13) -0.2547(3) 0.19917(12) 0.0188(7) Uani 1 1 d . . .
C13 C 0.23743(14) -0.1599(3) 0.16220(13) 0.0203(7) Uani 1 1 d . . .
C14 C 0.24535(14) -0.0163(4) 0.17332(13) 0.0207(7) Uani 1 1 d . . .
C15 C 0.29210(13) 0.0286(3) 0.22126(12) 0.0182(7) Uani 1 1 d . . .
C21 C 0.61224(14) -0.0402(3) 0.35864(12) 0.0197(7) Uani 1 1 d . . .
C22 C 0.66115(14) 0.0006(4) 0.40598(13) 0.0207(7) Uani 1 1 d . . .
C23 C 0.67267(14) 0.1422(4) 0.41778(13) 0.0214(7) Uani 1 1 d . . .
C24 C 0.63459(13) 0.2410(4) 0.38136(12) 0.0202(7) Uani 1 1 d . . .
C25 C 0.58609(12) 0.1955(3) 0.33413(11) 0.0141(6) Uani 1 1 d . . .
C26 C 0.54320(12) 0.2917(3) 0.29235(12) 0.0168(7) Uani 1 1 d . . .
C27 C 0.54439(16) 0.4386(4) 0.29353(16) 0.0359(9) Uani 1 1 d . . .
C28 C 0.5000 0.5103(5) 0.2500 0.0473(16) Uani 1 2 d S . .
H1 H 0.5085(13) 0.148(3) 0.4271(12) 0.021(8) Uiso 1 1 d . . .
H2 H 0.5883(14) 0.087(3) 0.5044(13) 0.015(8) Uiso 1 1 d . . .
H3 H 0.6139(13) -0.146(3) 0.5314(12) 0.015(7) Uiso 1 1 d . . .
H4 H 0.5520(12) -0.326(4) 0.4735(11) 0.019(8) Uiso 1 1 d . . .
H7 H 0.4894(14) -0.474(3) 0.4100(13) 0.024(8) Uiso 1 1 d . . .
H8 H 0.4158(16) -0.604(4) 0.3365(15) 0.044(11) Uiso 1 1 d . . .
H9 H 0.3424(14) -0.497(3) 0.2582(13) 0.021(8) Uiso 1 1 d . . .
H12 H 0.2761(12) -0.350(3) 0.1944(11) 0.005(7) Uiso 1 1 d . . .
H13 H 0.2062(14) -0.188(3) 0.1325(13) 0.019(8) Uiso 1 1 d . . .
H14 H 0.2207(13) 0.046(3) 0.1516(12) 0.009(7) Uiso 1 1 d . . .
H15 H 0.2977(14) 0.122(3) 0.2265(13) 0.025(9) Uiso 1 1 d . . .
H21 H 0.6053(14) -0.132(3) 0.3503(13) 0.024(9) Uiso 1 1 d . . .
H22 H 0.6838(14) -0.060(3) 0.4239(12) 0.014(9) Uiso 1 1 d . . .
H23 H 0.7026(13) 0.169(3) 0.4490(12) 0.016(8) Uiso 1 1 d . . .
H24 H 0.6414(13) 0.338(3) 0.3870(12) 0.022(8) Uiso 1 1 d . . .
H27 H 0.5743(15) 0.488(3) 0.3222(14) 0.032(9) Uiso 1 1 d . . .
H28 H 0.5000 0.614(7) 0.2500 0.08(2) Uiso 1 2 d S . .

loop_
_atom_site_aniso_label
_atom_site_aniso_U_11
_atom_site_aniso_U_22
_atom_site_aniso_U_33
_atom_site_aniso_U_23
_atom_site_aniso_U_13
_atom_site_aniso_U_12
V1 0.0130(3) 0.0169(3) 0.0112(3) 0.0008(2) 0.0028(2) 0.0025(2)
V2 0.0105(3) 0.0158(3) 0.0106(3) -0.00301(19) 0.0025(2) 0.0005(2)
V3 0.0125(3) 0.0152(3) 0.0101(3) -0.00080(19) 0.0021(2) 0.0029(2)
V4 0.0149(3) 0.0151(3) 0.0122(3) 0.0038(2) 0.0001(2) -0.0048(2)
V5 0.0208(4) 0.0095(4) 0.0133(4) 0.000 -0.0030(3) 0.000
O1 0.0252(12) 0.0200(12) 0.0207(11) 0.0041(9) 0.0031(9) 0.0041(9)
O2 0.0166(11) 0.0287(12) 0.0212(12) 0.0006(9) 0.0027(9) 0.0002(10)
O3 0.0282(12) 0.0286(13) 0.0163(11) -0.0025(9) 0.0031(9) 0.0121(10)
O4 0.0183(11) 0.0276(12) 0.0192(11) -0.0007(9) 0.0067(9) -0.0043(9)
O5 0.0170(15) 0.0217(16) 0.0170(15) -0.0069(12) 0.0048(12) 0.0006(13)
O6 0.0171(11) 0.0231(12) 0.0171(11) -0.0013(9) -0.0004(9) 0.0031(9)
O7 0.0157(11) 0.0221(11) 0.0214(11) -0.0057(9) 0.0086(9) 0.0024(9)
O8 0.0175(11) 0.0222(11) 0.0155(11) -0.0017(9) -0.0009(9) 0.0009(9)
O9 0.0148(10) 0.0238(11) 0.0142(10) -0.0025(9) 0.0052(8) 0.0030(9)
O10 0.0416(15) 0.0123(12) 0.0465(15) 0.0012(11) -0.0106(12) -0.0029(11)
O11 0.0180(12) 0.0717(18) 0.0111(11) 0.0124(11) -0.0025(9) -0.0236(12)
O12 0.087(3) 0.0097(19) 0.073(3) 0.000 -0.036(2) 0.000
N1 0.0110(12) 0.0175(14) 0.0108(12) 0.0038(10) 0.0042(10) -0.0009(11)
N2 0.0104(12) 0.0172(13) 0.0123(12) 0.0006(10) 0.0057(10) -0.0004(10)
N3 0.0108(12) 0.0190(13) 0.0122(12) 0.0019(10) 0.0047(10) -0.0022(11)
N4 0.0147(13) 0.0141(13) 0.0108(12) 0.0007(10) 0.0043(10) -0.0001(10)
N5 0.0097(17) 0.0114(18) 0.0158(18) 0.000 0.0046(15) 0.000
C1 0.0177(16) 0.0201(18) 0.0136(16) 0.0011(14) 0.0053(13) -0.0033(14)
C2 0.0170(17) 0.027(2) 0.0139(16) -0.0037(15) 0.0033(13) -0.0047(15)
C3 0.0141(17) 0.035(2) 0.0143(17) 0.0038(14) 0.0022(14) 0.0033(15)
C4 0.0162(16) 0.028(2) 0.0169(16) 0.0040(14) 0.0065(13) 0.0050(14)
C5 0.0121(15) 0.0225(17) 0.0150(15) 0.0050(13) 0.0078(13) 0.0010(13)
C6 0.0120(15) 0.0196(16) 0.0172(16) 0.0019(12) 0.0067(13) 0.0020(13)
C7 0.0142(17) 0.0218(18) 0.036(2) 0.0064(15) 0.0047(15) 0.0017(14)
C8 0.0234(19) 0.0152(19) 0.052(2) 0.0042(16) 0.0053(17) 0.0018(15)
C9 0.0171(17) 0.0195(18) 0.036(2) -0.0082(16) 0.0057(15) -0.0035(15)
C10 0.0117(15) 0.0192(17) 0.0194(16) -0.0016(13) 0.0078(13) -0.0011(13)
C11 0.0129(15) 0.0178(17) 0.0160(15) -0.0020(12) 0.0091(13) -0.0021(12)
C12 0.0190(17) 0.0184(18) 0.0208(17) -0.0083(14) 0.0094(14) -0.0056(14)
C13 0.0114(16) 0.032(2) 0.0135(16) -0.0038(14) 0.0005(14) -0.0046(14)
C14 0.0150(17) 0.0281(19) 0.0156(17) 0.0043(14) 0.0018(14) 0.0010(15)
C15 0.0195(17) 0.0165(18) 0.0184(17) 0.0027(13) 0.0070(14) -0.0034(14)
C21 0.0234(18) 0.0176(18) 0.0150(16) 0.0031(14) 0.0036(14) -0.0003(14)
C22 0.0150(17) 0.027(2) 0.0164(17) 0.0041(15) 0.0021(14) 0.0039(15)
C23 0.0110(16) 0.039(2) 0.0120(16) -0.0080(15) 0.0016(13) -0.0030(15)
C24 0.0156(17) 0.0239(19) 0.0213(17) -0.0083(14) 0.0072(14) -0.0053(14)
C25 0.0107(15) 0.0196(16) 0.0144(15) -0.0045(12) 0.0076(12) -0.0029(12)
C26 0.0133(15) 0.0165(16) 0.0214(16) -0.0030(12) 0.0075(13) -0.0001(13)
C27 0.026(2) 0.0197(19) 0.049(2) -0.0090(17) -0.0013(18) -0.0043(16)
C28 0.039(3) 0.010(3) 0.068(4) 0.000 -0.007(3) 0.000

loop_
_geom_angle_atom_site_label_1
_geom_angle_atom_site_label_2
_geom_angle_atom_site_label_3
_geom_angle
_geom_angle_site_symmetry_1
_geom_angle_site_symmetry_3
_geom_angle_publ_flag
O3 V1 O2 108.43(11) . . ?
O3 V1 O1 111.78(10) . . ?
O2 V1 O1 113.12(10) . . ?
O3 V1 O4 108.52(10) . . ?
O2 V1 O4 110.04(10) . . ?
O1 V1 O4 104.82(9) . . ?
O6 V2 O4 108.81(10) . . ?
O6 V2 O7 109.36(10) . . ?
O4 V2 O7 107.62(9) . . ?
O6 V2 O5 109.78(8) . . ?
O4 V2 O5 109.47(7) . . ?
O7 V2 O5 111.73(7) . . ?
O8 V3 O9 109.34(10) . . ?
O8 V3 O1 110.95(10) . 7_546 ?
O9 V3 O1 108.37(10) . 7_546 ?
O8 V3 O7 109.98(9) . . ?
O9 V3 O7 107.53(9) . . ?
O1 V3 O7 110.59(9) 7_546 . ?
O10 V4 O11 103.90(13) . . ?
O10 V4 O9 87.74(11) . . ?
O11 V4 O9 168.34(10) . . ?
O10 V4 N1 104.41(10) . . ?
O11 V4 N1 91.47(9) . . ?
O9 V4 N1 86.25(8) . . ?
O10 V4 N3 106.18(10) . . ?
O11 V4 N3 90.50(9) . . ?
O9 V4 N3 85.43(8) . . ?
N1 V4 N3 147.90(9) . . ?
O10 V4 N2 163.93(11) . . ?
O11 V4 N2 92.16(11) . . ?
O9 V4 N2 76.22(8) . . ?
N1 V4 N2 73.97(9) . . ?
N3 V4 N2 73.94(9) . . ?
O12 V5 O11 98.56(8) . . ?
O12 V5 O11 98.56(8) . 2_655 ?
O11 V5 O11 162.89(15) . 2_655 ?
O12 V5 N4 105.82(6) . 2_655 ?
O11 V5 N4 87.11(8) . 2_655 ?
O11 V5 N4 88.24(8) 2_655 2_655 ?
O12 V5 N4 105.82(6) . . ?
O11 V5 N4 88.24(8) . . ?
O11 V5 N4 87.11(8) 2_655 . ?
N4 V5 N4 148.35(13) 2_655 . ?
O12 V5 N5 180.000(1) . . ?
O11 V5 N5 81.44(8) . . ?
O11 V5 N5 81.44(8) 2_655 . ?
N4 V5 N5 74.18(6) 2_655 . ?
N4 V5 N5 74.18(6) . . ?
V3 O1 V1 168.35(13) 7_546 . ?
V2 O4 V1 149.32(13) . . ?
V2 O5 V2 180.0 7_556 . ?
V2 O7 V3 148.09(12) . . ?
V3 O9 V4 160.19(11) . . ?
V4 O11 V5 166.52(16) . . ?
C15 N1 C11 118.4(2) . . ?
C15 N1 V4 122.3(2) . . ?
C11 N1 V4 119.20(18) . . ?
C10 N2 C6 121.4(2) . . ?
C10 N2 V4 119.21(18) . . ?
C6 N2 V4 119.29(18) . . ?
C1 N3 C5 118.8(2) . . ?
C1 N3 V4 122.0(2) . . ?
C5 N3 V4 119.17(18) . . ?
C21 N4 C25 118.4(2) . . ?
C21 N4 V5 122.6(2) . . ?
C25 N4 V5 119.04(18) . . ?
C26 N5 C26 122.4(3) . 2_655 ?
C26 N5 V5 118.82(17) . . ?
C26 N5 V5 118.82(17) 2_655 . ?
N3 C1 C2 121.8(3) . . ?
C3 C2 C1 119.6(3) . . ?
C2 C3 C4 119.3(3) . . ?
C5 C4 C3 118.8(3) . . ?
N3 C5 C4 121.7(3) . . ?
N3 C5 C6 114.9(2) . . ?
C4 C5 C6 123.5(3) . . ?
N2 C6 C7 120.9(3) . . ?
N2 C6 C5 112.6(2) . . ?
C7 C6 C5 126.5(3) . . ?
C6 C7 C8 118.1(3) . . ?
C9 C8 C7 120.8(3) . . ?
C8 C9 C10 118.5(3) . . ?
N2 C10 C9 120.3(3) . . ?
N2 C10 C11 112.7(2) . . ?
C9 C10 C11 127.0(3) . . ?
N1 C11 C12 121.4(3) . . ?
N1 C11 C10 114.9(2) . . ?
C12 C11 C10 123.7(3) . . ?
C13 C12 C11 119.1(3) . . ?
C12 C13 C14 119.4(3) . . ?
C15 C14 C13 119.2(3) . . ?
N1 C15 C14 122.6(3) . . ?
N4 C21 C22 122.2(3) . . ?
C23 C22 C21 119.7(3) . . ?
C22 C23 C24 118.8(3) . . ?
C25 C24 C23 119.6(3) . . ?
N4 C25 C24 121.3(3) . . ?
N4 C25 C26 114.7(2) . . ?
C24 C25 C26 124.0(3) . . ?
N5 C26 C27 120.2(3) . . ?
N5 C26 C25 113.2(3) . . ?
C27 C26 C25 126.6(3) . . ?
C28 C27 C26 117.9(3) . . ?
C27 C28 C27 121.5(5) 2_655 . ?

loop_
_geom_bond_atom_site_label_1
_geom_bond_atom_site_label_2
_geom_bond_distance
_geom_bond_site_symmetry_2
_geom_bond_publ_flag
V1 O3 1.621(2) . ?
V1 O2 1.624(2) . ?
V1 O1 1.8294(19) . ?
V1 O4 1.8613(19) . ?
V2 O6 1.6033(19) . ?
V2 O4 1.722(2) . ?
V2 O7 1.7521(18) . ?
V2 O5 1.7932(5) . ?
V3 O8 1.6170(19) . ?
V3 O9 1.6656(19) . ?
V3 O1 1.7680(19) 7_546 ?
V3 O7 1.8356(19) . ?
V4 O10 1.607(2) . ?
V4 O11 1.687(2) . ?
V4 O9 2.0413(19) . ?
V4 N1 2.106(2) . ?
V4 N3 2.110(2) . ?
V4 N2 2.162(2) . ?
V5 O12 1.586(3) . ?
V5 O11 1.916(2) . ?
V5 O11 1.916(2) 2_655 ?
V5 N4 2.106(2) 2_655 ?
V5 N4 2.106(2) . ?
V5 N5 2.163(3) . ?
O1 V3 1.7680(19) 7_546 ?
O5 V2 1.7932(5) 7_556 ?
N1 C15 1.346(4) . ?
N1 C11 1.362(4) . ?
N2 C10 1.345(4) . ?
N2 C6 1.345(3) . ?
N3 C1 1.345(4) . ?
N3 C5 1.362(4) . ?
N4 C21 1.347(4) . ?
N4 C25 1.365(4) . ?
N5 C26 1.341(3) . ?
N5 C26 1.341(3) 2_655 ?
C1 C2 1.386(4) . ?
C2 C3 1.371(4) . ?
C3 C4 1.393(4) . ?
C4 C5 1.386(4) . ?
C5 C6 1.479(4) . ?
C6 C7 1.378(4) . ?
C7 C8 1.394(5) . ?
C8 C9 1.376(5) . ?
C9 C10 1.390(4) . ?
C10 C11 1.476(4) . ?
C11 C12 1.390(4) . ?
C12 C13 1.380(4) . ?
C13 C14 1.382(5) . ?
C14 C15 1.371(4) . ?
C21 C22 1.377(4) . ?
C22 C23 1.374(5) . ?
C23 C24 1.383(4) . ?
C24 C25 1.383(4) . ?
C25 C26 1.475(4) . ?
C26 C27 1.386(5) . ?
C27 C28 1.384(4) . ?
C28 C27 1.384(4) 2_655 ?
